data_7110284
loop_
_publ_author_name
'Murugesu, Muralee'
'Cl&#xFFFD;rac, Rodolphe'
'Anson, Christopher E.'
'Powell, Annie K.'

_publ_section_title
;
 A new type of oxygen bridged CuII36 aggregate formed around a central
 {KCl6}5? unitElectronic supplementary information (ESI) available:
 magnetic data as ? versus T and EPR data. See
 http://www.rsc.org/suppdata/cc/b4/b403735a/
;
_journal_issue 14
_journal_name_full 'Chemical Communications'
_journal_page_first 1598
_journal_page_last 1599
_journal_paper_doi 10.1039/b403735a
_journal_year 2004
_chemical_formula_sum 'C89 H228 Cl15 Cu38 K5 N8 O117'
_chemical_formula_weight 6424.56
_chemical_name_common
;
(dotrikonta(mu3-hydroxy)penta(mu-hydroxy)tri(mu-methoxy)
tetrachloro-octakis-(N,N-bis-(2-carboxyethyl)glycinato)-tetraaquo-
hexatrikontacopper(ii))(hendecachlorotriaquo pentapotassiumdicopper(i))
22(methanol) solvate
;
_chemical_name_systematic
;
[dotrikonta(\m3-hydroxy)penta(\m-hydroxy)tri(\m-methoxy)
tetrachloro-octakis-{N,N-bis-(2-carboxyethyl)glycinato}-
tetraaquo-hexatrikontacopper(II)][hendecachlorotriaquo
pentapotassiumdicopper(I)] 22(methanol) solvate

;
_space_group_IT_number 2
_symmetry_cell_setting triclinic
_symmetry_space_group_name_Hall '-P 1'
_symmetry_space_group_name_H-M 'P -1'
_atom_sites_solution_hydrogens geom
_atom_sites_solution_primary direct
_atom_sites_solution_secondary difmap
_audit_creation_method SHELXL-97
_cell_angle_alpha 75.531(1)
_cell_angle_beta 70.208(1)
_cell_angle_gamma 79.806(1)
_cell_formula_units_Z 1
_cell_length_a 17.2684(13)
_cell_length_b 17.3396(13)
_cell_length_c 18.4210(13)
_cell_measurement_reflns_used 8186
_cell_measurement_temperature 200(2)
_cell_measurement_theta_max 27.64
_cell_measurement_theta_min 2.27
_cell_volume 4999.4(6)
_computing_cell_refinement 'SMART-NT 5.6 (Bruker AXS Inc., 2000)'
_computing_data_collection 'SMART-NT 5.6 (Bruker AXS Inc., 2000)'
_computing_data_reduction 'SAINT+ 6.0 (Bruker AXS Inc., 2000)'
_computing_molecular_graphics 'XP: SHELXTL 5.1 (Bruker AXS Inc., 1997)'
_computing_publication_material 'XCIF: SHELXTL 5.1 (Bruker AXS Inc., 1997)'
_computing_structure_refinement 'XL: SHELXTL 5.1 (Bruker AXS Inc., 1997)'
_computing_structure_solution 'XS: SHELXTL 5.1 (Bruker AXS Inc., 1997)'
_diffrn_ambient_temperature 200(2)
_diffrn_detector_area_resol_mean 8.333
_diffrn_measured_fraction_theta_full 0.981
_diffrn_measured_fraction_theta_max 0.875
_diffrn_measurement_device_type 'Bruker SMART Apex'
_diffrn_measurement_method 'CCD area detector'
_diffrn_radiation_monochromator graphite
_diffrn_radiation_source 'rotating anode'
_diffrn_radiation_type MoK\a
_diffrn_radiation_wavelength 0.71073
_diffrn_reflns_av_R_equivalents 0.0544
_diffrn_reflns_av_sigmaI/netI 0.1670
_diffrn_reflns_limit_h_max 21
_diffrn_reflns_limit_h_min -16
_diffrn_reflns_limit_k_max 22
_diffrn_reflns_limit_k_min -21
_diffrn_reflns_limit_l_max 24
_diffrn_reflns_limit_l_min -21
_diffrn_reflns_number 24080
_diffrn_reflns_theta_full 25.00
_diffrn_reflns_theta_max 28.04
_diffrn_reflns_theta_min 1.63
_exptl_absorpt_coefficient_mu 4.348
_exptl_absorpt_correction_T_max 0.894
_exptl_absorpt_correction_T_min 0.805
_exptl_absorpt_correction_type empirical
_exptl_absorpt_process_details 'SADABS (Bruker AXS Inc., 2000)'
_exptl_crystal_colour green
_exptl_crystal_density_diffrn 2.111
_exptl_crystal_density_method 'not measured'
_exptl_crystal_description needle
_exptl_crystal_F_000 3168
_exptl_crystal_size_max 0.17
_exptl_crystal_size_mid 0.05
_exptl_crystal_size_min 0.02
_refine_diff_density_max 1.537
_refine_diff_density_min -0.882
_refine_diff_density_rms 0.191
_refine_ls_extinction_method none
_refine_ls_goodness_of_fit_ref 0.982
_refine_ls_hydrogen_treatment mixed
_refine_ls_matrix_type full
_refine_ls_number_parameters 1175
_refine_ls_number_reflns 21203
_refine_ls_number_restraints 23
_refine_ls_restrained_S_all 0.982
_refine_ls_R_factor_all 0.1540
_refine_ls_R_factor_gt 0.0639
_refine_ls_shift/su_max 0.001
_refine_ls_shift/su_mean 0.000
_refine_ls_structure_factor_coef Fsqd
_refine_ls_weighting_details 'calc w=1/[\s^2^(Fo^2^)+(0.0594P)^2^+0.0000P] where P=(Fo^2^+2Fc^2^)/3'
_refine_ls_weighting_scheme calc
_refine_ls_wR_factor_gt 0.1416
_refine_ls_wR_factor_ref 0.1622
_reflns_number_gt 9380
_reflns_number_total 21203
_reflns_threshold_expression >2sigma(I)
_cod_data_source_file b403735asup1.cif
_cod_data_source_block cu38
_cod_database_code 7110284

loop_
_symmetry_equiv_pos_as_xyz
'x, y, z'
'-x, -y, -z'

loop_
_atom_site_label
_atom_site_type_symbol
_atom_site_fract_x
_atom_site_fract_y
_atom_site_fract_z
_atom_site_U_iso_or_equiv
_atom_site_adp_type
_atom_site_occupancy
_atom_site_symmetry_multiplicity
_atom_site_calc_flag
_atom_site_refinement_flags
_atom_site_disorder_assembly
_atom_site_disorder_group
Cu1 Cu 0.52286(8) 0.47609(8) 0.12804(8) 0.0370(3) Uani 1 1 d . . .
Cu2 Cu 0.50175(8) 0.37684(7) 0.29262(7) 0.0311(3) Uani 1 1 d . . .
Cu3 Cu 0.42822(8) 0.27395(8) 0.44821(8) 0.0321(3) Uani 1 1 d . . .
Cu4 Cu 0.31938(8) 0.15543(8) 0.57343(8) 0.0349(3) Uani 1 1 d . . .
Cu5 Cu 0.32250(8) 0.29653(8) 0.64084(8) 0.0313(3) Uani 1 1 d D . .
Cu6 Cu 0.26091(8) 0.42916(7) 0.72778(7) 0.0299(3) Uani 1 1 d D . .
Cu7 Cu 0.14503(8) 0.56064(8) 0.80684(8) 0.0376(3) Uani 1 1 d . B .
Cu8 Cu 0.26850(8) 0.63287(7) 0.66218(7) 0.0293(3) Uani 1 1 d . B .
Cu9 Cu 0.33795(7) 0.73774(7) 0.50839(7) 0.0289(3) Uani 1 1 d . B .
Cu10 Cu 0.36107(8) 0.87330(8) 0.36616(8) 0.0348(3) Uani 1 1 d . . .
Cu11 Cu 0.44047(8) 0.71478(7) 0.32213(7) 0.0296(3) Uani 1 1 d . . .
Cu12 Cu 0.50200(8) 0.58058(7) 0.23902(7) 0.0304(3) Uani 1 1 d . . .
Cu13 Cu 0.67075(8) 0.46385(8) 0.19043(8) 0.0320(3) Uani 1 1 d . . .
Cu14 Cu 0.48294(8) 0.17260(7) 0.59585(8) 0.0305(3) Uani 1 1 d . . .
Cu15 Cu 0.31289(8) 0.34847(8) 0.34069(8) 0.0324(3) Uani 1 1 d . . .
Cu16 Cu 0.14388(8) 0.38763(8) 0.64566(8) 0.0344(3) Uani 1 1 d . B .
Cu17 Cu 0.24050(8) 0.82213(8) 0.64779(8) 0.0360(3) Uani 1 1 d . B .
Cu18 Cu 0.51146(9) 0.75773(8) 0.13820(8) 0.0383(4) Uani 1 1 d . . .
K1 K 0.5000 0.5000 0.5000 0.0359(8) Uani 1 2 d S . .
Cl1 Cl 0.59139(16) 0.48013(16) 0.33622(15) 0.0363(6) Uani 1 1 d . . .
Cl2 Cl 0.48898(17) 0.32803(16) 0.55138(17) 0.0395(7) Uani 1 1 d . . .
Cl3 Cl 0.33847(17) 0.50766(17) 0.47214(17) 0.0410(7) Uani 1 1 d . . .
Cu19 Cu 0.20595(10) 0.52065(10) 0.44586(10) 0.0578(5) Uani 1 1 d . . .
Cl4 Cl 0.1786(2) 0.6479(2) 0.4038(2) 0.0563(9) Uani 1 1 d . D .
Cl5 Cl 0.18367(18) 0.39273(18) 0.47591(17) 0.0447(7) Uani 1 1 d . . .
K2 K 0.29121(17) 0.65836(18) 0.23533(17) 0.0560(8) Uani 1 1 d . . .
K3 K 0.10937(17) 0.70469(18) 0.56303(19) 0.0595(8) Uani 1 1 d . . .
Cl6 Cl 0.2643(2) 0.7780(2) 0.8105(3) 0.0792(12) Uani 1 1 d . . .
Cl7 Cl 0.6686(2) 0.6954(2) 0.04310(18) 0.0570(9) Uani 1 1 d . . .
O1 O 0.4617(4) 0.4822(4) 0.2387(4) 0.0312(17) Uani 1 1 d . . .
H1 H 0.4016 0.4880 0.2490 0.037 Uiso 1 1 calc R . .
O2 O 0.5998(4) 0.3832(4) 0.2021(4) 0.0327(17) Uani 1 1 d . . .
H2 H 0.6260 0.3337 0.1836 0.039 Uiso 1 1 calc R . .
O3 O 0.5912(4) 0.5429(4) 0.1510(4) 0.0297(16) Uani 1 1 d . . .
H3 H 0.6156 0.5854 0.1068 0.036 Uiso 1 1 calc R . .
O4 O 0.3976(4) 0.3736(4) 0.3792(4) 0.0280(16) Uani 1 1 d . . .
H4 H 0.3817 0.4208 0.4032 0.034 Uiso 1 1 calc R . .
O5 O 0.4432(4) 0.1645(4) 0.5096(4) 0.0351(18) Uani 1 1 d . . .
H5 H 0.4718 0.1227 0.4798 0.042 Uiso 1 1 calc R . .
O6 O 0.3287(4) 0.2842(4) 0.5374(4) 0.0387(19) Uani 1 1 d . . .
H6 H 0.2816 0.3135 0.5207 0.046 Uiso 1 1 calc R . .
O7 O 0.3639(4) 0.1807(4) 0.6539(4) 0.0321(17) Uani 1 1 d DU . .
H7 H 0.3470 0.1483 0.7074 0.039 Uiso 0.50 1 calc PR A 5
C7 C 0.334(3) 0.127(2) 0.7380(17) 0.151(16) Uiso 0.50 1 d PDU B 6
H7A H 0.2787 0.1466 0.7648 0.227 Uiso 0.50 1 calc PR B 6
H7B H 0.3701 0.1290 0.7673 0.227 Uiso 0.50 1 calc PR B 6
H7C H 0.3351 0.0729 0.7336 0.227 Uiso 0.50 1 calc PR B 6
O8 O 0.2592(4) 0.4031(4) 0.6307(4) 0.0281(16) Uani 1 1 d . . .
H8 H 0.2841 0.4413 0.5826 0.034 Uiso 1 1 calc R B .
O9 O 0.2577(4) 0.4561(4) 0.8238(4) 0.0317(17) Uani 1 1 d . . .
H9 H 0.2474 0.4146 0.8721 0.038 Uiso 1 1 calc R B .
O10 O 0.2054(4) 0.5389(4) 0.7012(4) 0.0323(17) Uani 1 1 d . . .
H10 H 0.1681 0.5402 0.6708 0.039 Uiso 1 1 calc R B .
O11 O 0.2465(4) 0.6164(4) 0.7768(4) 0.0319(17) Uani 1 1 d . . .
H11 H 0.2376 0.6658 0.7965 0.038 Uiso 1 1 calc R B .
O12 O 0.3237(4) 0.7335(4) 0.6207(4) 0.0317(17) Uani 1 1 d . . .
H12 H 0.3747 0.7320 0.6333 0.038 Uiso 1 1 calc R B .
O13 O 0.3981(4) 0.8366(4) 0.4630(4) 0.0304(17) Uani 1 1 d . . .
H13 H 0.3819 0.8753 0.4976 0.036 Uiso 1 1 calc R B .
O14 O 0.3415(4) 0.7425(4) 0.4015(4) 0.0326(17) Uani 1 1 d . . .
H14 H 0.2906 0.7302 0.3963 0.039 Uiso 1 1 calc R B .
O15 O 0.4746(4) 0.8197(4) 0.3202(4) 0.0283(16) Uani 1 1 d . . .
H15 H 0.5049 0.8477 0.2676 0.034 Uiso 1 1 calc R B .
O16 O 0.5340(4) 0.6876(4) 0.2315(4) 0.0281(16) Uani 1 1 d . . .
H16 H 0.5892 0.6878 0.2353 0.034 Uiso 1 1 calc R B .
O17 O 0.2693(4) 0.6510(4) 0.5556(4) 0.0281(16) Uani 1 1 d . B .
H17 H 0.2905 0.6039 0.5317 0.034 Uiso 1 1 calc R . .
O18 O 0.4053(4) 0.6193(4) 0.3136(4) 0.0303(17) Uani 1 1 d . . .
H18 H 0.3879 0.5812 0.3638 0.036 Uiso 1 1 calc R . .
O19 O 0.5273(4) 0.2728(4) 0.3562(4) 0.0308(17) Uani 1 1 d D . .
C19 C 0.5364(18) 0.2042(15) 0.3100(16) 0.232(14) Uiso 1 1 d D . .
H19A H 0.5888 0.1729 0.3065 0.349 Uiso 1 1 calc R . .
H19B H 0.5333 0.2278 0.2579 0.349 Uiso 1 1 calc R . .
H19C H 0.4926 0.1704 0.3376 0.349 Uiso 1 1 calc R . .
O20 O 0.3161(4) 0.3189(4) 0.7412(4) 0.0301(17) Uani 1 1 d D . .
H20 H 0.287(5) 0.288(2) 0.780(2) 0.036 Uiso 0.50 1 d PD C 1
C20 C 0.2728(14) 0.2635(14) 0.8046(13) 0.064(9) Uani 0.50 1 d PD B 2
H20A H 0.2708 0.2760 0.8531 0.096 Uiso 0.50 1 calc PR B 2
H20B H 0.3003 0.2106 0.8014 0.096 Uiso 0.50 1 calc PR B 2
H20C H 0.2175 0.2657 0.8028 0.096 Uiso 0.50 1 calc PR B 2
O21 O 0.5991(5) 0.4770(5) 0.0214(4) 0.057(2) Uani 1 1 d . . .
O22 O 0.1042(5) 0.5738(5) 0.9173(5) 0.070(3) Uani 1 1 d . . .
Cl23 Cl -0.0087(7) 0.8504(8) 0.5462(8) 0.100(4) Uani 0.50 1 d PU D 3
O23 O 0.0131(17) 0.862(2) 0.4902(18) 0.111(12) Uani 0.50 1 d PU D 4
O24A O 0.2306(13) 0.7463(13) 0.1189(12) 0.066(6) Uiso 0.50 1 d P . 5
O24B O 0.1964(17) 0.7744(15) 0.1461(16) 0.110(9) Uiso 0.50 1 d P . 6
N101 N 0.4834(6) 0.8322(6) 0.0460(5) 0.047(3) Uani 1 1 d . . .
C101 C 0.4966(8) 0.7892(7) -0.0162(7) 0.049(3) Uani 1 1 d . B .
H10A H 0.5547 0.7691 -0.0324 0.059 Uiso 1 1 calc R . .
H10B H 0.4861 0.8275 -0.0610 0.059 Uiso 1 1 calc R . .
C102 C 0.4474(8) 0.7209(7) 0.0009(7) 0.051(3) Uani 1 1 d . . .
H10C H 0.3904 0.7426 0.0067 0.061 Uiso 1 1 calc R B .
H10D H 0.4666 0.6968 -0.0451 0.061 Uiso 1 1 calc R . .
C103 C 0.4480(7) 0.6560(7) 0.0705(7) 0.041(3) Uani 1 1 d . . .
O101 O 0.4602(4) 0.6712(4) 0.1300(4) 0.0385(19) Uani 1 1 d . . .
O102 O 0.4352(6) 0.5881(5) 0.0731(5) 0.064(3) Uani 1 1 d . . .
C104 C 0.3967(8) 0.8694(7) 0.0667(7) 0.051(3) Uani 1 1 d . B .
H10E H 0.3608 0.8268 0.0844 0.061 Uiso 1 1 calc R . .
H10F H 0.3875 0.9024 0.0188 0.061 Uiso 1 1 calc R . .
C105 C 0.3693(8) 0.9201(7) 0.1283(7) 0.047(3) Uani 1 1 d . . .
H10G H 0.3158 0.9488 0.1279 0.056 Uiso 1 1 calc R B .
H10H H 0.4082 0.9596 0.1139 0.056 Uiso 1 1 calc R . .
C106 C 0.3625(6) 0.8734(7) 0.2120(7) 0.036(3) Uani 1 1 d . . .
O103 O 0.3725(4) 0.7987(4) 0.2252(4) 0.0357(18) Uani 1 1 d . . .
O104 O 0.3460(4) 0.9162(4) 0.2626(4) 0.0388(19) Uani 1 1 d . . .
C107 C 0.5421(8) 0.8926(7) 0.0202(7) 0.047(3) Uani 1 1 d . B .
H10I H 0.5192 0.9424 -0.0064 0.056 Uiso 1 1 calc R . .
H10J H 0.5933 0.8745 -0.0166 0.056 Uiso 1 1 calc R . .
C108 C 0.5591(8) 0.9061(8) 0.0919(8) 0.049(3) Uani 1 1 d . . .
O105 O 0.5489(5) 0.8506(4) 0.1509(4) 0.042(2) Uani 1 1 d . . .
O106 O 0.5836(6) 0.9707(5) 0.0852(5) 0.073(3) Uani 1 1 d . B .
N111 N 0.1584(6) 0.9139(5) 0.6743(5) 0.039(2) Uani 1 1 d . . .
C111 C 0.1136(7) 0.9474(7) 0.6158(7) 0.051(3) Uani 1 1 d . B .
H11A H 0.0746 0.9918 0.6331 0.061 Uiso 1 1 calc R . .
H11B H 0.0818 0.9067 0.6156 0.061 Uiso 1 1 calc R . .
C112 C 0.1670(7) 0.9769(6) 0.5313(7) 0.043(3) Uani 1 1 d . . .
H11C H 0.1312 1.0069 0.5009 0.051 Uiso 1 1 calc R B .
H11D H 0.2033 1.0133 0.5318 0.051 Uiso 1 1 calc R . .
C113 C 0.2192(6) 0.9108(7) 0.4902(7) 0.034(3) Uani 1 1 d . B .
O111 O 0.2190(4) 0.8395(4) 0.5249(4) 0.0360(18) Uani 1 1 d . B .
O112 O 0.2628(5) 0.9358(4) 0.4183(4) 0.0393(19) Uani 1 1 d . . .
C114 C 0.0946(8) 0.8905(7) 0.7514(7) 0.053(3) Uani 1 1 d . B .
H11E H 0.0567 0.9376 0.7625 0.063 Uiso 1 1 calc R . .
H11F H 0.1221 0.8746 0.7917 0.063 Uiso 1 1 calc R . .
C115 C 0.0448(7) 0.8250(7) 0.7600(7) 0.050(3) Uani 1 1 d . . .
H11G H 0.0098 0.8448 0.7263 0.060 Uiso 1 1 calc R B .
H11H H 0.0085 0.8147 0.8139 0.060 Uiso 1 1 calc R . .
C116 C 0.0900(8) 0.7460(7) 0.7414(8) 0.047(3) Uani 1 1 d . B .
O113 O 0.1595(5) 0.7446(4) 0.6875(4) 0.0404(19) Uani 1 1 d . B .
O114 O 0.0590(5) 0.6833(5) 0.7791(6) 0.072(3) Uani 1 1 d . . .
C117 C 0.2085(8) 0.9746(7) 0.6782(8) 0.057(4) Uani 1 1 d . B .
H11I H 0.2099 0.9667 0.7318 0.068 Uiso 1 1 calc R . .
H11J H 0.1817 1.0279 0.6648 0.068 Uiso 1 1 calc R . .
C118 C 0.2963(8) 0.9693(7) 0.6232(7) 0.045(3) Uani 1 1 d . . .
O115 O 0.3207(4) 0.9017(4) 0.6034(4) 0.0386(19) Uani 1 1 d . B .
O116 O 0.3383(4) 1.0246(4) 0.6071(5) 0.042(2) Uani 1 1 d . . .
N121 N 0.0274(5) 0.3718(5) 0.6642(6) 0.038(2) Uani 1 1 d . . .
C121 C -0.0194(7) 0.3603(7) 0.7478(8) 0.050(3) Uani 1 1 d . B .
H12A H 0.0052 0.3120 0.7751 0.060 Uiso 1 1 calc R . .
H12B H -0.0752 0.3511 0.7539 0.060 Uiso 1 1 calc R . .
C122 C -0.0246(6) 0.4269(7) 0.7880(8) 0.049(3) Uani 1 1 d . . .
H12C H -0.0650 0.4159 0.8399 0.059 Uiso 1 1 calc R B .
H12D H -0.0459 0.4757 0.7586 0.059 Uiso 1 1 calc R . .
C123 C 0.0553(7) 0.4435(7) 0.7985(6) 0.036(3) Uani 1 1 d . B .
O121 O 0.1179(4) 0.3966(4) 0.7781(4) 0.0398(19) Uani 1 1 d . . .
O122 O 0.0509(4) 0.5050(5) 0.8224(5) 0.045(2) Uani 1 1 d . . .
C124 C 0.0223(7) 0.3021(6) 0.6340(7) 0.042(3) Uani 1 1 d . B .
H12E H -0.0356 0.2972 0.6439 0.051 Uiso 1 1 calc R . .
H12F H 0.0480 0.3133 0.5773 0.051 Uiso 1 1 calc R . .
C125 C 0.0606(7) 0.2241(7) 0.6667(8) 0.052(3) Uani 1 1 d . . .
H12G H 0.0520 0.1837 0.6428 0.063 Uiso 1 1 calc R B .
H12H H 0.0319 0.2105 0.7228 0.063 Uiso 1 1 calc R . .
C126 C 0.1540(8) 0.2197(7) 0.6550(8) 0.052(4) Uani 1 1 d . B .
O123 O 0.1793(4) 0.2751(4) 0.6673(4) 0.0402(19) Uani 1 1 d . . .
O124 O 0.1982(5) 0.1594(5) 0.6356(6) 0.071(3) Uani 1 1 d . . .
C127 C -0.0041(7) 0.4470(6) 0.6185(8) 0.048(3) Uani 1 1 d . B .
H12I H -0.0631 0.4573 0.6432 0.057 Uiso 1 1 calc R . .
H12J H 0.0045 0.4399 0.5656 0.057 Uiso 1 1 calc R . .
C128 C 0.0374(7) 0.5176(7) 0.6135(7) 0.042(3) Uani 1 1 d . B .
O125 O 0.1103(4) 0.5005(4) 0.6222(4) 0.0369(18) Uani 1 1 d . . .
O126 O 0.0049(5) 0.5861(5) 0.5983(5) 0.055(2) Uani 1 1 d . B .
N131 N 0.2323(5) 0.3238(5) 0.2968(5) 0.034(2) Uani 1 1 d . . .
C131 C 0.2759(7) 0.2907(7) 0.2227(7) 0.042(3) Uani 1 1 d . . .
H13A H 0.3102 0.2419 0.2359 0.050 Uiso 1 1 calc R . .
H13B H 0.2346 0.2765 0.2048 0.050 Uiso 1 1 calc R . .
C132 C 0.3290(7) 0.3465(7) 0.1563(7) 0.046(3) Uani 1 1 d . . .
H13C H 0.2959 0.3973 0.1474 0.055 Uiso 1 1 calc R . .
H13D H 0.3442 0.3249 0.1091 0.055 Uiso 1 1 calc R . .
C133 C 0.4088(7) 0.3632(8) 0.1668(8) 0.042(3) Uani 1 1 d . . .
O131 O 0.4252(4) 0.3249(4) 0.2281(4) 0.0368(18) Uani 1 1 d . . .
O132 O 0.4484(5) 0.4145(5) 0.1138(4) 0.043(2) Uani 1 1 d . . .
C134 C 0.1766(7) 0.2661(7) 0.3555(7) 0.042(3) Uani 1 1 d . . .
H13E H 0.1373 0.2569 0.3323 0.050 Uiso 1 1 calc R . .
H13F H 0.1455 0.2905 0.4003 0.050 Uiso 1 1 calc R . .
C135 C 0.2188(7) 0.1853(7) 0.3857(7) 0.048(3) Uani 1 1 d . . .
H13G H 0.2470 0.1591 0.3416 0.058 Uiso 1 1 calc R . .
H13H H 0.1766 0.1521 0.4226 0.058 Uiso 1 1 calc R . .
C136 C 0.2814(8) 0.1899(7) 0.4265(8) 0.045(3) Uani 1 1 d . B .
O133 O 0.3300(4) 0.2405(4) 0.3970(4) 0.0343(18) Uani 1 1 d . . .
O134 O 0.2808(6) 0.1396(5) 0.4865(6) 0.069(3) Uani 1 1 d . . .
C137 C 0.1840(6) 0.4013(6) 0.2774(6) 0.031(3) Uani 1 1 d . . .
H13I H 0.1345 0.4067 0.3216 0.037 Uiso 1 1 calc R . .
H13J H 0.1670 0.4017 0.2323 0.037 Uiso 1 1 calc R . .
C138 C 0.2328(6) 0.4723(7) 0.2591(6) 0.035(3) Uani 1 1 d . . .
O135 O 0.2964(4) 0.4573(4) 0.2862(4) 0.0361(18) Uani 1 1 d . . .
O136 O 0.2092(5) 0.5375(5) 0.2255(5) 0.050(2) Uani 1 1 d . . .
O201 O 0.221(2) 0.225(2) 0.880(2) 0.178(13) Uiso 0.50 1 d PD E 1
C201 C 0.127(4) 0.255(4) 0.885(5) 0.27(4) Uiso 0.50 1 d PD E 1
O211 O -0.0641(15) 1.0838(14) 0.6314(15) 0.100(7) Uiso 0.50 1 d P . .
O212 O -0.1278(19) 1.1363(17) 0.6561(19) 0.132(10) Uiso 0.50 1 d P . .
C211 C -0.153(3) 1.131(3) 0.722(3) 0.142(17) Uiso 0.50 1 d P . .
C212 C -0.084(3) 1.076(2) 0.707(3) 0.120(14) Uiso 0.50 1 d P . .
O221 O 0.6551(12) 0.9139(11) -0.2122(11) 0.197(7) Uiso 1 1 d D . .
C221 C 0.741(2) 0.930(2) -0.250(2) 0.094(11) Uiso 0.50 1 d PD . .
O231 O 0.8065(19) 0.8734(17) -0.1822(19) 0.334(14) Uiso 1 1 d . . .
C231 C 0.759(3) 0.836(3) -0.095(3) 0.137(16) Uiso 0.50 1 d P . .
O241 O 0.8921(17) 0.6871(18) -0.1489(16) 0.127(9) Uiso 0.50 1 d PD . .
C241 C 0.842(2) 0.744(2) -0.090(2) 0.119(14) Uiso 0.50 1 d PD . .
O251 O 0.8998(18) 0.616(2) -0.1332(18) 0.130(10) Uiso 0.50 1 d PD . .
C251 C 0.857(4) 0.571(3) -0.070(4) 0.18(2) Uiso 0.50 1 d PD . .
O261 O 0.768(3) 0.456(3) -0.030(3) 0.24(2) Uiso 0.50 1 d P . .
C261 C 0.790(5) 0.529(5) -0.029(4) 0.24(3) Uiso 0.50 1 d P . .
O271 O 0.549(2) 0.0089(18) 0.6570(19) 0.137(11) Uiso 0.50 1 d P . .
O272 O 0.4940(15) 0.0239(13) 0.6408(13) 0.088(7) Uiso 0.50 1 d P . .
C271 C 0.574(3) -0.030(3) 0.614(3) 0.143(17) Uiso 0.50 1 d P . .
O281 O -0.055(4) 0.692(4) 1.008(4) 0.21(3) Uiso 0.30 1 d P . .
O282 O 0.213(3) 0.702(3) 1.083(3) 0.180(17) Uiso 0.40 1 d P . .
O283 O 0.109(4) 0.724(4) 0.941(4) 0.23(3) Uiso 0.30 1 d P . .
C281 C 0.201(4) 0.682(3) 1.006(4) 0.20(2) Uiso 0.50 1 d P . .
C282 C 0.027(4) 0.807(3) 0.990(3) 0.20(2) Uiso 0.50 1 d P . .
O291 O 0.084(3) 0.935(3) 0.171(3) 0.30(2) Uiso 0.50 1 d P . .
O292 O 0.251(3) 0.922(3) -0.097(3) 0.31(3) Uiso 0.50 1 d P . .
O301 O 0.3523(13) 0.0519(12) 0.7900(13) 0.088(7) Uiso 0.50 1 d P F 5
O311 O 0.4843(18) -0.0598(17) 0.7936(17) 0.147(10) Uiso 0.50 1 d P G 6
O321 O 0.5052(16) -0.0271(14) 0.5430(14) 0.120(9) Uiso 0.50 1 d P . 6
O331 O 0.945(4) 0.576(4) -0.008(4) 0.40(4) Uiso 0.50 1 d P H 6
O341 O -0.1386(18) 0.9647(16) 0.6630(15) 0.116(9) Uiso 0.50 1 d P I 6
O342 O -0.0944(14) 0.9290(13) 0.6528(12) 0.078(6) Uiso 0.50 1 d P I 6
O351 O 0.167(2) 0.060(2) 0.077(2) 0.199(15) Uiso 0.50 1 d P J 6

loop_
_atom_site_aniso_label
_atom_site_aniso_U_11
_atom_site_aniso_U_22
_atom_site_aniso_U_33
_atom_site_aniso_U_23
_atom_site_aniso_U_13
_atom_site_aniso_U_12
Cu1 0.0373(8) 0.0518(9) 0.0282(8) -0.0122(7) -0.0135(6) -0.0081(7)
Cu2 0.0276(8) 0.0374(8) 0.0311(8) -0.0080(6) -0.0117(6) -0.0034(6)
Cu3 0.0259(7) 0.0406(8) 0.0326(8) -0.0059(6) -0.0124(6) -0.0056(6)
Cu4 0.0285(8) 0.0360(8) 0.0471(9) -0.0094(7) -0.0181(7) -0.0066(6)
Cu5 0.0274(7) 0.0390(8) 0.0318(8) -0.0096(6) -0.0130(6) -0.0037(6)
Cu6 0.0258(7) 0.0358(8) 0.0304(8) -0.0075(6) -0.0106(6) -0.0046(6)
Cu7 0.0285(8) 0.0468(9) 0.0366(8) -0.0113(7) -0.0044(6) -0.0087(6)
Cu8 0.0274(7) 0.0340(7) 0.0288(8) -0.0066(6) -0.0095(6) -0.0075(6)
Cu9 0.0258(7) 0.0348(7) 0.0290(7) -0.0067(6) -0.0104(6) -0.0066(6)
Cu10 0.0332(8) 0.0385(8) 0.0357(8) -0.0059(7) -0.0165(6) -0.0017(6)
Cu11 0.0278(7) 0.0346(8) 0.0287(7) -0.0063(6) -0.0102(6) -0.0065(6)
Cu12 0.0300(8) 0.0364(8) 0.0282(7) -0.0079(6) -0.0114(6) -0.0058(6)
Cu13 0.0279(8) 0.0407(8) 0.0303(8) -0.0090(6) -0.0107(6) -0.0053(6)
Cu14 0.0264(7) 0.0363(8) 0.0327(8) -0.0089(6) -0.0118(6) -0.0055(6)
Cu15 0.0290(8) 0.0384(8) 0.0390(8) -0.0103(7) -0.0195(6) -0.0051(6)
Cu16 0.0212(7) 0.0371(8) 0.0483(9) -0.0079(7) -0.0148(6) -0.0044(6)
Cu17 0.0302(8) 0.0361(8) 0.0426(9) -0.0138(7) -0.0087(6) -0.0026(6)
Cu18 0.0441(9) 0.0429(8) 0.0300(8) -0.0016(7) -0.0164(7) -0.0084(7)
K1 0.046(2) 0.0312(19) 0.0291(19) -0.0040(15) -0.0080(16) -0.0112(16)
Cl1 0.0292(15) 0.0527(17) 0.0298(15) -0.0121(13) -0.0107(12) -0.0029(12)
Cl2 0.0377(17) 0.0346(16) 0.0534(19) -0.0054(14) -0.0252(14) -0.0054(12)
Cl3 0.0404(17) 0.0470(18) 0.0394(17) -0.0092(14) -0.0139(13) -0.0107(13)
Cu19 0.0544(11) 0.0655(11) 0.0601(11) -0.0157(9) -0.0236(9) -0.0071(8)
Cl4 0.046(2) 0.071(2) 0.059(2) -0.0133(18) -0.0255(16) -0.0058(16)
Cl5 0.0370(17) 0.0595(19) 0.0458(18) -0.0156(15) -0.0188(14) -0.0068(14)
K2 0.0486(18) 0.072(2) 0.0577(19) -0.0079(16) -0.0300(15) -0.0133(15)
K3 0.0361(17) 0.073(2) 0.078(2) -0.0257(18) -0.0212(15) -0.0030(14)
Cl6 0.080(3) 0.072(3) 0.106(3) -0.050(2) -0.038(2) 0.007(2)
Cl7 0.056(2) 0.066(2) 0.0421(19) -0.0014(17) -0.0093(16) -0.0146(17)
O1 0.023(4) 0.037(4) 0.036(4) -0.011(3) -0.007(3) -0.006(3)
O2 0.030(4) 0.037(4) 0.032(4) -0.011(3) -0.007(3) -0.007(3)
O3 0.027(4) 0.035(4) 0.029(4) -0.004(3) -0.007(3) -0.012(3)
O4 0.027(4) 0.035(4) 0.027(4) -0.007(3) -0.010(3) -0.011(3)
O5 0.038(5) 0.043(4) 0.035(4) -0.017(4) -0.014(4) -0.011(3)
O6 0.012(4) 0.076(6) 0.034(4) -0.022(4) -0.011(3) 0.003(4)
O7 0.032(4) 0.033(4) 0.028(4) 0.001(3) -0.007(3) -0.010(3)
O8 0.025(4) 0.033(4) 0.033(4) -0.008(3) -0.014(3) -0.005(3)
O9 0.027(4) 0.038(4) 0.031(4) -0.006(3) -0.008(3) -0.010(3)
O10 0.037(4) 0.041(4) 0.024(4) -0.006(3) -0.013(3) -0.011(3)
O11 0.029(4) 0.035(4) 0.036(4) -0.017(3) -0.009(3) -0.003(3)
O12 0.024(4) 0.040(4) 0.035(4) -0.005(3) -0.014(3) -0.005(3)
O13 0.031(4) 0.033(4) 0.029(4) -0.006(3) -0.014(3) 0.002(3)
O14 0.026(4) 0.043(4) 0.035(4) -0.004(4) -0.019(3) -0.006(3)
O15 0.024(4) 0.034(4) 0.027(4) -0.005(3) -0.010(3) -0.003(3)
O16 0.027(4) 0.031(4) 0.027(4) -0.001(3) -0.013(3) -0.003(3)
O17 0.024(4) 0.032(4) 0.031(4) -0.004(3) -0.010(3) -0.008(3)
O18 0.034(4) 0.030(4) 0.027(4) -0.005(3) -0.010(3) -0.005(3)
O19 0.026(4) 0.044(4) 0.022(4) -0.005(3) -0.007(3) -0.006(3)
O20 0.023(4) 0.040(4) 0.027(4) -0.006(3) -0.006(3) -0.006(3)
C20 0.039(16) 0.11(2) 0.08(2) -0.07(2) -0.037(16) 0.008(16)
O21 0.035(5) 0.111(7) 0.031(5) -0.023(5) -0.004(4) -0.021(5)
O22 0.057(6) 0.097(7) 0.058(6) -0.034(5) 0.002(5) -0.027(5)
Cl23 0.057(6) 0.104(8) 0.153(12) -0.053(9) -0.021(8) -0.028(5)
O23 0.07(2) 0.14(2) 0.16(3) -0.06(2) -0.10(2) 0.049(17)
N101 0.059(7) 0.046(6) 0.034(6) -0.008(5) -0.014(5) -0.004(5)
C101 0.059(9) 0.048(8) 0.032(7) 0.001(6) -0.013(6) 0.001(6)
C102 0.064(9) 0.065(9) 0.035(7) -0.021(7) -0.025(7) 0.000(7)
C103 0.043(8) 0.050(8) 0.036(7) -0.014(6) -0.017(6) -0.007(6)
O101 0.047(5) 0.045(5) 0.028(4) -0.002(4) -0.019(4) -0.006(4)
O102 0.100(8) 0.062(6) 0.048(6) -0.008(5) -0.041(5) -0.025(5)
C104 0.063(9) 0.049(8) 0.031(7) 0.014(6) -0.024(6) 0.003(7)
C105 0.054(8) 0.040(7) 0.041(8) 0.001(6) -0.021(6) 0.011(6)
C106 0.026(6) 0.038(7) 0.049(8) -0.007(6) -0.019(6) -0.002(5)
O103 0.040(5) 0.044(5) 0.030(4) -0.007(4) -0.020(4) -0.003(4)
O104 0.041(5) 0.041(5) 0.037(5) -0.006(4) -0.017(4) -0.004(4)
C107 0.064(9) 0.041(7) 0.031(7) 0.004(6) -0.010(6) -0.016(6)
C108 0.052(9) 0.042(8) 0.045(8) 0.011(6) -0.015(7) -0.012(6)
O105 0.048(5) 0.038(5) 0.037(5) 0.006(4) -0.014(4) -0.014(4)
O106 0.102(8) 0.057(6) 0.059(6) 0.012(5) -0.029(6) -0.034(6)
N111 0.043(6) 0.032(5) 0.035(6) -0.009(4) 0.002(5) -0.011(4)
C111 0.031(7) 0.056(8) 0.070(10) -0.024(7) -0.017(7) 0.005(6)
C112 0.040(7) 0.032(7) 0.055(8) -0.006(6) -0.021(6) 0.006(5)
C113 0.024(6) 0.036(7) 0.051(8) -0.016(6) -0.022(6) 0.000(5)
O111 0.027(4) 0.037(5) 0.045(5) -0.007(4) -0.015(4) -0.003(3)
O112 0.039(5) 0.043(5) 0.036(5) -0.007(4) -0.015(4) 0.000(4)
C114 0.051(9) 0.048(8) 0.049(8) -0.019(7) 0.002(7) -0.004(6)
C115 0.031(7) 0.057(8) 0.054(8) -0.017(7) -0.003(6) 0.001(6)
C116 0.036(8) 0.047(8) 0.056(9) -0.010(7) -0.011(7) -0.009(6)
O113 0.034(5) 0.043(5) 0.041(5) -0.010(4) -0.006(4) -0.003(4)
O114 0.040(6) 0.059(6) 0.103(8) -0.023(6) 0.008(5) -0.016(5)
C117 0.067(10) 0.041(8) 0.068(10) -0.027(7) -0.021(8) 0.008(7)
C118 0.055(9) 0.049(8) 0.036(7) -0.024(6) -0.018(6) 0.011(7)
O115 0.034(5) 0.041(5) 0.045(5) -0.012(4) -0.016(4) -0.003(4)
O116 0.033(5) 0.045(5) 0.057(5) -0.019(4) -0.012(4) -0.018(4)
N121 0.016(5) 0.038(6) 0.058(7) -0.007(5) -0.010(5) -0.004(4)
C121 0.025(7) 0.049(8) 0.080(10) -0.017(7) -0.016(7) -0.005(6)
C122 0.017(6) 0.056(8) 0.066(9) -0.009(7) -0.005(6) -0.002(5)
C123 0.025(7) 0.033(7) 0.036(7) -0.001(6) 0.003(5) -0.001(5)
O121 0.022(4) 0.047(5) 0.050(5) -0.007(4) -0.012(4) -0.005(4)
O122 0.023(4) 0.059(5) 0.051(5) -0.023(4) 0.002(4) -0.011(4)
C124 0.026(6) 0.030(7) 0.073(9) -0.016(6) -0.017(6) 0.004(5)
C125 0.033(7) 0.052(8) 0.079(10) -0.022(7) -0.018(7) -0.010(6)
C126 0.047(9) 0.029(7) 0.081(10) -0.015(7) -0.022(7) -0.003(6)
O123 0.026(4) 0.044(5) 0.055(5) -0.014(4) -0.013(4) -0.011(4)
O124 0.045(6) 0.038(5) 0.141(9) -0.026(6) -0.041(6) 0.002(4)
C127 0.025(7) 0.042(7) 0.079(10) -0.013(7) -0.022(6) 0.003(5)
C128 0.040(8) 0.044(8) 0.052(8) -0.018(6) -0.020(6) -0.006(6)
O125 0.026(4) 0.045(5) 0.047(5) -0.006(4) -0.021(4) -0.008(3)
O126 0.043(5) 0.040(5) 0.084(7) 0.002(5) -0.033(5) -0.004(4)
N131 0.035(6) 0.038(5) 0.035(5) -0.010(4) -0.017(4) -0.005(4)
C131 0.031(7) 0.057(8) 0.053(8) -0.030(7) -0.023(6) 0.003(6)
C132 0.042(8) 0.059(8) 0.053(8) -0.030(7) -0.020(6) -0.008(6)
C133 0.040(8) 0.055(8) 0.046(8) -0.037(7) -0.019(6) 0.002(6)
O131 0.029(4) 0.049(5) 0.034(5) -0.013(4) -0.008(4) -0.006(4)
O132 0.052(5) 0.053(5) 0.027(4) -0.003(4) -0.012(4) -0.018(4)
C134 0.044(7) 0.054(8) 0.039(7) -0.009(6) -0.021(6) -0.018(6)
C135 0.044(8) 0.048(8) 0.063(9) -0.012(7) -0.023(7) -0.021(6)
C136 0.057(9) 0.024(7) 0.057(9) 0.006(6) -0.033(7) -0.001(6)
O133 0.029(4) 0.042(5) 0.039(5) -0.010(4) -0.012(4) -0.015(4)
O134 0.077(7) 0.051(6) 0.103(8) 0.008(5) -0.064(6) -0.032(5)
C137 0.027(6) 0.033(6) 0.045(7) -0.018(5) -0.024(5) 0.003(5)
C138 0.022(6) 0.054(8) 0.033(7) -0.017(6) -0.008(5) -0.002(5)
O135 0.019(4) 0.059(5) 0.040(5) -0.026(4) -0.010(3) -0.007(3)
O136 0.047(5) 0.044(5) 0.068(6) -0.004(5) -0.037(5) -0.001(4)

loop_
_atom_type_symbol
_atom_type_description
_atom_type_scat_dispersion_real
_atom_type_scat_dispersion_imag
_atom_type_scat_source
C C 0.0033 0.0016 'International Tables Vol C Tables 4.2.6.8 and 6.1.1.4'
H H 0.0000 0.0000 'International Tables Vol C Tables 4.2.6.8 and 6.1.1.4'
N N 0.0061 0.0033 'International Tables Vol C Tables 4.2.6.8 and 6.1.1.4'
O O 0.0106 0.0060 'International Tables Vol C Tables 4.2.6.8 and 6.1.1.4'
Cu Cu 0.3201 1.2651 'International Tables Vol C Tables 4.2.6.8 and 6.1.1.4'
Cl Cl 0.1484 0.1585 'International Tables Vol C Tables 4.2.6.8 and 6.1.1.4'
K K 0.2009 0.2494 'International Tables Vol C Tables 4.2.6.8 and 6.1.1.4'

loop_
_geom_angle_atom_site_label_1
_geom_angle_atom_site_label_2
_geom_angle_atom_site_label_3
_geom_angle
_geom_angle_site_symmetry_1
_geom_angle_site_symmetry_3
O132 Cu1 O21 92.8(3) . .
O132 Cu1 O1 96.9(3) . .
O21 Cu1 O1 170.1(3) . .
O132 Cu1 O3 174.7(3) . .
O21 Cu1 O3 92.2(3) . .
O1 Cu1 O3 78.2(3) . .
O132 Cu1 O2 105.2(3) . .
O21 Cu1 O2 100.0(3) . .
O1 Cu1 O2 75.4(2) . .
O3 Cu1 O2 75.6(3) . .
O132 Cu1 Cu12 132.9(2) . .
O21 Cu1 Cu12 130.7(3) . .
O1 Cu1 Cu12 41.08(19) . .
O3 Cu1 Cu12 41.78(19) . .
O2 Cu1 Cu12 86.16(17) . .
O132 Cu1 Cu2 90.1(2) . .
O21 Cu1 Cu2 138.2(3) . .
O1 Cu1 Cu2 40.11(19) . .
O3 Cu1 Cu2 87.36(19) . .
O2 Cu1 Cu2 39.62(16) . .
Cu12 Cu1 Cu2 69.86(4) . .
O2 Cu2 O4 175.8(3) . .
O2 Cu2 O19 101.2(3) . .
O4 Cu2 O19 82.0(3) . .
O2 Cu2 O1 86.2(3) . .
O4 Cu2 O1 90.6(3) . .
O19 Cu2 O1 172.6(3) . .
O2 Cu2 Cl1 80.9(2) . .
O4 Cu2 Cl1 101.3(2) . .
O19 Cu2 Cl1 100.6(2) . .
O1 Cu2 Cl1 81.2(2) . .
O2 Cu2 Cu3 141.9(2) . .
O4 Cu2 Cu3 41.42(19) . .
O19 Cu2 Cu3 40.82(19) . .
O1 Cu2 Cu3 131.8(2) . .
Cl1 Cu2 Cu3 100.94(7) . .
O2 Cu2 Cu1 51.4(2) . .
O4 Cu2 Cu1 124.6(2) . .
O19 Cu2 Cu1 146.1(2) . .
O1 Cu2 Cu1 39.95(19) . .
Cl1 Cu2 Cu1 94.49(7) . .
Cu3 Cu2 Cu1 161.03(6) . .
O6 Cu3 O19 175.5(3) . .
O6 Cu3 O5 83.8(3) . .
O19 Cu3 O5 100.5(3) . .
O6 Cu3 O4 94.7(3) . .
O19 Cu3 O4 81.4(3) . .
O5 Cu3 O4 167.8(3) . .
O6 Cu3 O133 81.3(3) . .
O19 Cu3 O133 99.5(3) . .
O5 Cu3 O133 93.7(3) . .
O4 Cu3 O133 74.1(2) . .
O6 Cu3 Cl2 77.8(2) . .
O19 Cu3 Cl2 101.0(2) . .
O5 Cu3 Cl2 87.3(2) . .
O4 Cu3 Cl2 104.2(2) . .
O133 Cu3 Cl2 158.85(18) . .
O6 Cu3 Cu2 135.1(2) . .
O19 Cu3 Cu2 40.79(19) . .
O5 Cu3 Cu2 140.9(2) . .
O4 Cu3 Cu2 40.84(18) . .
O133 Cu3 Cu2 89.30(17) . .
Cl2 Cu3 Cu2 103.12(7) . .
O6 Cu3 Cu4 46.1(2) . .
O19 Cu3 Cu4 138.3(2) . .
O5 Cu3 Cu4 43.0(2) . .
O4 Cu3 Cu4 129.77(19) . .
O133 Cu3 Cu4 70.46(17) . .
Cl2 Cu3 Cu4 96.87(7) . .
Cu2 Cu3 Cu4 159.64(6) . .
O124 Cu4 O134 84.3(4) . .
O124 Cu4 O7 98.8(3) . .
O134 Cu4 O7 174.4(3) . .
O124 Cu4 O5 173.7(3) . .
O134 Cu4 O5 98.0(3) . .
O7 Cu4 O5 78.4(3) . .
O124 Cu4 O6 97.9(3) . .
O134 Cu4 O6 99.3(3) . .
O7 Cu4 O6 75.8(3) . .
O5 Cu4 O6 76.0(3) . .
O124 Cu4 O116 93.1(3) . 1_545
O134 Cu4 O116 87.3(3) . 1_545
O7 Cu4 O116 97.1(3) . 1_545
O5 Cu4 O116 92.9(3) . 1_545
O6 Cu4 O116 167.6(3) . 1_545
O124 Cu4 Cu3 134.4(2) . .
O134 Cu4 Cu3 86.4(3) . .
O7 Cu4 Cu3 88.10(19) . .
O5 Cu4 Cu3 40.45(19) . .
O6 Cu4 Cu3 40.10(17) . .
O116 Cu4 Cu3 131.0(2) 1_545 .
O124 Cu4 Cu5 85.9(2) . .
O134 Cu4 Cu5 135.5(3) . .
O7 Cu4 Cu5 40.85(18) . .
O5 Cu4 Cu5 88.40(19) . .
O6 Cu4 Cu5 39.67(18) . .
O116 Cu4 Cu5 136.6(2) 1_545 .
Cu3 Cu4 Cu5 70.34(4) . .
O6 Cu5 O20 175.0(3) . .
O6 Cu5 O8 93.8(3) . .
O20 Cu5 O8 81.9(3) . .
O6 Cu5 O7 83.0(3) . .
O20 Cu5 O7 101.8(3) . .
O8 Cu5 O7 167.9(3) . .
O6 Cu5 O123 81.0(3) . .
O20 Cu5 O123 100.1(3) . .
O8 Cu5 O123 72.9(3) . .
O7 Cu5 O123 95.0(3) . .
O6 Cu5 Cl2 78.0(2) . .
O20 Cu5 Cl2 100.5(2) . .
O8 Cu5 Cl2 103.8(2) . .
O7 Cu5 Cl2 86.9(2) . .
O123 Cu5 Cl2 158.5(2) . .
O6 Cu5 Cu6 134.3(2) . .
O20 Cu5 Cu6 41.2(2) . .
O8 Cu5 Cu6 40.89(19) . .
O7 Cu5 Cu6 142.5(2) . .
O123 Cu5 Cu6 88.15(18) . .
Cl2 Cu5 Cu6 103.28(7) . .
O6 Cu5 Cu4 46.1(2) . .
O20 Cu5 Cu4 138.9(2) . .
O8 Cu5 Cu4 129.19(19) . .
O7 Cu5 Cu4 42.3(2) . .
O123 Cu5 Cu4 71.26(18) . .
Cl2 Cu5 Cu4 96.88(7) . .
Cu6 Cu5 Cu4 159.32(6) . .
O9 Cu6 O8 177.6(3) . .
O9 Cu6 O20 100.0(3) . .
O8 Cu6 O20 81.5(3) . .
O9 Cu6 O10 87.1(3) . .
O8 Cu6 O10 91.4(3) . .
O20 Cu6 O10 172.9(3) . .
O9 Cu6 Cu5 140.4(2) . .
O8 Cu6 Cu5 41.21(18) . .
O20 Cu6 Cu5 40.5(2) . .
O10 Cu6 Cu5 132.44(19) . .
O122 Cu7 O10 95.2(3) . .
O122 Cu7 O22 91.5(3) . .
O10 Cu7 O22 169.1(4) . .
O122 Cu7 O11 172.8(3) . .
O10 Cu7 O11 77.8(3) . .
O22 Cu7 O11 95.7(3) . .
O122 Cu7 O114 86.7(3) . .
O10 Cu7 O114 102.7(3) . .
O22 Cu7 O114 86.2(4) . .
O11 Cu7 O114 93.6(3) . .
O122 Cu7 O9 106.1(3) . .
O10 Cu7 O9 74.2(3) . .
O22 Cu7 O9 95.7(3) . .
O11 Cu7 O9 73.4(2) . .
O114 Cu7 O9 167.0(3) . .
O122 Cu7 Cu8 131.3(2) . .
O10 Cu7 Cu8 41.67(19) . .
O22 Cu7 Cu8 135.3(3) . .
O11 Cu7 Cu8 41.81(19) . .
O114 Cu7 Cu8 84.1(2) . .
O9 Cu7 Cu8 85.49(16) . .
O17 Cu8 O10 96.4(3) . .
O17 Cu8 O11 170.0(3) . .
O10 Cu8 O11 78.4(3) . .
O17 Cu8 O12 81.4(3) . .
O10 Cu8 O12 175.0(3) . .
O11 Cu8 O12 103.0(3) . .
O17 Cu8 Cu7 129.01(19) . .
O10 Cu8 Cu7 41.65(19) . .
O11 Cu8 Cu7 42.52(19) . .
O12 Cu8 Cu7 137.4(2) . .
O17 Cu8 Cu9 39.96(19) . .
O10 Cu8 Cu9 136.2(2) . .
O11 Cu8 Cu9 145.1(2) . .
O12 Cu8 Cu9 42.10(19) . .
Cu7 Cu8 Cu9 159.55(6) . .
O17 Cu8 K3 46.1(2) . .
O10 Cu8 K3 80.6(2) . .
O11 Cu8 K3 124.1(2) . .
O12 Cu8 K3 94.7(2) . .
Cu7 Cu8 K3 91.00(6) . .
Cu9 Cu8 K3 69.95(6) . .
O17 Cu9 O14 95.8(3) . .
O17 Cu9 O12 81.2(3) . .
O14 Cu9 O12 175.0(3) . .
O17 Cu9 O13 173.6(3) . .
O14 Cu9 O13 85.4(3) . .
O12 Cu9 O13 97.2(3) . .
O17 Cu9 Cu8 39.5(2) . .
O14 Cu9 Cu8 135.1(2) . .
O12 Cu9 Cu8 42.30(19) . .
O13 Cu9 Cu8 139.5(2) . .
O17 Cu9 Cu10 136.7(2) . .
O14 Cu9 Cu10 48.2(2) . .
O12 Cu9 Cu10 132.48(19) . .
O13 Cu9 Cu10 41.54(19) . .
Cu8 Cu9 Cu10 163.24(6) . .
O17 Cu9 K3 41.7(2) . .
O14 Cu9 K3 85.2(2) . .
O12 Cu9 K3 89.9(2) . .
O13 Cu9 K3 132.41(19) . .
Cu8 Cu9 K3 63.97(6) . .
Cu10 Cu9 K3 103.17(6) . .
O112 Cu10 O104 92.8(3) . .
O112 Cu10 O15 169.0(3) . .
O104 Cu10 O15 92.8(3) . .
O112 Cu10 O13 93.5(3) . .
O104 Cu10 O13 169.1(3) . .
O15 Cu10 O13 79.6(3) . .
O112 Cu10 O14 110.1(3) . .
O104 Cu10 O14 108.8(3) . .
O15 Cu10 O14 77.0(2) . .
O13 Cu10 O14 77.3(2) . .
O112 Cu10 Cu14 128.5(2) . 2_666
O104 Cu10 Cu14 128.0(2) . 2_666
O15 Cu10 Cu14 41.72(19) . 2_666
O13 Cu10 Cu14 41.96(19) . 2_666
O14 Cu10 Cu14 87.36(17) . 2_666
O112 Cu10 Cu9 92.1(2) . .
O104 Cu10 Cu9 147.2(2) . .
O15 Cu10 Cu9 88.32(19) . .
O13 Cu10 Cu9 41.42(19) . .
O14 Cu10 Cu9 39.76(17) . .
Cu14 Cu10 Cu9 70.69(4) 2_666 .
O112 Cu10 Cu11 148.2(2) . .
O104 Cu10 Cu11 92.0(2) . .
O15 Cu10 Cu11 40.98(18) . .
O13 Cu10 Cu11 87.44(19) . .
O14 Cu10 Cu11 39.25(17) . .
Cu14 Cu10 Cu11 69.70(4) 2_666 .
Cu9 Cu10 Cu11 67.98(4) . .
O14 Cu11 O18 95.8(3) . .
O14 Cu11 O16 172.8(3) . .
O18 Cu11 O16 80.8(3) . .
O14 Cu11 O15 85.7(3) . .
O18 Cu11 O15 173.9(3) . .
O16 Cu11 O15 97.0(3) . .
O14 Cu11 Cu12 135.2(2) . .
O18 Cu11 Cu12 39.5(2) . .
O16 Cu11 Cu12 42.09(19) . .
O15 Cu11 Cu12 139.03(19) . .
O14 Cu11 Cu10 48.1(2) . .
O18 Cu11 Cu10 137.5(2) . .
O16 Cu11 Cu10 131.88(19) . .
O15 Cu11 Cu10 41.32(18) . .
Cu12 Cu11 Cu10 163.44(6) . .
O14 Cu11 K2 83.9(2) . .
O18 Cu11 K2 41.9(2) . .
O16 Cu11 K2 89.4(2) . .
O15 Cu11 K2 132.72(19) . .
Cu12 Cu11 K2 64.08(6) . .
Cu10 Cu11 K2 103.68(6) . .
O18 Cu12 O1 97.4(3) . .
O18 Cu12 O3 171.0(3) . .
O1 Cu12 O3 79.0(3) . .
O18 Cu12 O16 80.9(3) . .
O1 Cu12 O16 172.9(3) . .
O3 Cu12 O16 101.7(3) . .
O18 Cu12 Cl1 102.7(2) . .
O1 Cu12 Cl1 85.4(2) . .
O3 Cu12 Cl1 85.3(2) . .
O16 Cu12 Cl1 101.7(2) . .
O18 Cu12 Cu11 39.8(2) . .
O1 Cu12 Cu11 137.1(2) . .
O3 Cu12 Cu11 143.61(19) . .
O16 Cu12 Cu11 41.87(19) . .
Cl1 Cu12 Cu11 100.08(7) . .
O18 Cu12 Cu1 131.0(2) . .
O1 Cu12 Cu1 41.49(19) . .
O3 Cu12 Cu1 42.23(19) . .
O16 Cu12 Cu1 136.05(19) . .
Cl1 Cu12 Cu1 99.15(7) . .
Cu11 Cu12 Cu1 160.42(6) . .
O18 Cu12 K2 46.0(2) . .
O1 Cu12 K2 80.2(2) . .
O3 Cu12 K2 125.0(2) . .
O16 Cu12 K2 93.79(19) . .
Cl1 Cu12 K2 142.37(8) . .
Cu11 Cu12 K2 69.64(6) . .
Cu1 Cu12 K2 92.70(6) . .
O9 Cu13 O2 178.6(3) 2_666 .
O9 Cu13 O11 87.7(3) 2_666 2_666
O2 Cu13 O11 92.4(3) . 2_666
O9 Cu13 O3 92.5(3) 2_666 .
O2 Cu13 O3 87.3(3) . .
O11 Cu13 O3 176.4(3) 2_666 .
O9 Cu13 Cl1 91.4(2) 2_666 .
O2 Cu13 Cl1 90.0(2) . .
O11 Cu13 Cl1 92.2(2) 2_666 .
O3 Cu13 Cl1 91.4(2) . .
O15 Cu14 O7 98.7(3) 2_666 .
O15 Cu14 O13 81.9(3) 2_666 2_666
O7 Cu14 O13 179.2(3) . 2_666
O15 Cu14 O5 178.5(3) 2_666 .
O7 Cu14 O5 82.7(3) . .
O13 Cu14 O5 96.6(3) 2_666 .
O15 Cu14 Cl2 85.7(2) 2_666 .
O7 Cu14 Cl2 94.3(2) . .
O13 Cu14 Cl2 86.2(2) 2_666 .
O5 Cu14 Cl2 94.3(2) . .
O15 Cu14 Cu10 43.04(18) 2_666 2_666
O7 Cu14 Cu10 137.3(2) . 2_666
O13 Cu14 Cu10 43.14(19) 2_666 2_666
O5 Cu14 Cu10 135.6(2) . 2_666
Cl2 Cu14 Cu10 99.38(7) . 2_666
O133 Cu15 O135 178.7(3) . .
O133 Cu15 O4 86.2(3) . .
O135 Cu15 O4 92.7(3) . .
O133 Cu15 N131 94.7(3) . .
O135 Cu15 N131 86.5(3) . .
O4 Cu15 N131 177.1(3) . .
O133 Cu15 O131 91.7(3) . .
O135 Cu15 O131 88.8(3) . .
O4 Cu15 O131 85.5(3) . .
N131 Cu15 O131 91.8(3) . .
O133 Cu15 Cl5 92.4(2) . .
O135 Cu15 Cl5 86.9(2) . .
O4 Cu15 Cl5 90.3(2) . .
N131 Cu15 Cl5 92.4(3) . .
O131 Cu15 Cl5 173.87(19) . .
O123 Cu16 O125 178.9(3) . .
O123 Cu16 O8 85.5(3) . .
O125 Cu16 O8 93.8(3) . .
O123 Cu16 N121 94.4(3) . .
O125 Cu16 N121 86.4(3) . .
O8 Cu16 N121 178.2(3) . .
O123 Cu16 O121 92.1(3) . .
O125 Cu16 O121 88.7(3) . .
O8 Cu16 O121 85.7(3) . .
N121 Cu16 O121 92.5(3) . .
O123 Cu16 Cl5 92.5(2) . .
O125 Cu16 Cl5 86.7(2) . .
O8 Cu16 Cl5 90.7(2) . .
N121 Cu16 Cl5 91.1(3) . .
O121 Cu16 Cl5 173.94(19) . .
O113 Cu17 O12 86.8(3) . .
O113 Cu17 O115 177.4(3) . .
O12 Cu17 O115 93.6(3) . .
O113 Cu17 N111 94.7(3) . .
O12 Cu17 N111 178.5(3) . .
O115 Cu17 N111 84.9(3) . .
O113 Cu17 O111 86.6(3) . .
O12 Cu17 O111 88.7(3) . .
O115 Cu17 O111 90.8(3) . .
N111 Cu17 O111 91.5(3) . .
O113 Cu17 Cl6 87.4(2) . .
O12 Cu17 Cl6 87.1(2) . .
O115 Cu17 Cl6 95.2(2) . .
N111 Cu17 Cl6 92.9(3) . .
O111 Cu17 Cl6 172.9(2) . .
O105 Cu18 O101 172.9(3) . .
O105 Cu18 O16 94.7(3) . .
O101 Cu18 O16 87.3(3) . .
O105 Cu18 N101 84.7(4) . .
O101 Cu18 N101 93.0(4) . .
O16 Cu18 N101 177.2(4) . .
O105 Cu18 Cl7 97.1(2) . .
O101 Cu18 Cl7 89.8(2) . .
O16 Cu18 Cl7 88.8(2) . .
N101 Cu18 Cl7 94.0(3) . .
Cl2 K1 Cl2 180.000(1) 2_666 .
Cl2 K1 Cl1 89.45(8) 2_666 .
Cl2 K1 Cl1 90.55(8) . .
Cl2 K1 Cl1 90.55(8) 2_666 2_666
Cl2 K1 Cl1 89.45(8) . 2_666
Cl1 K1 Cl1 180.000(1) . 2_666
Cl2 K1 Cl3 94.43(7) 2_666 .
Cl2 K1 Cl3 85.57(7) . .
Cl1 K1 Cl3 91.12(7) . .
Cl1 K1 Cl3 88.88(7) 2_666 .
Cl2 K1 Cl3 85.57(7) 2_666 2_666
Cl2 K1 Cl3 94.43(7) . 2_666
Cl1 K1 Cl3 88.88(7) . 2_666
Cl1 K1 Cl3 91.12(7) 2_666 2_666
Cl3 K1 Cl3 180.00(10) . 2_666
Cu13 Cl1 Cu12 72.53(8) . .
Cu13 Cl1 Cu8 71.88(7) . 2_666
Cu12 Cl1 Cu8 144.39(11) . 2_666
Cu13 Cl1 Cu2 71.48(7) . .
Cu12 Cl1 Cu2 72.42(7) . .
Cu8 Cl1 Cu2 95.35(9) 2_666 .
Cu13 Cl1 K1 179.21(12) . .
Cu12 Cl1 K1 106.68(9) . .
Cu8 Cl1 K1 108.91(9) 2_666 .
Cu2 Cl1 K1 108.29(9) . .
Cu13 Cl1 Cu6 70.31(7) . 2_666
Cu12 Cl1 Cu6 96.00(9) . 2_666
Cu8 Cl1 Cu6 72.79(7) 2_666 2_666
Cu2 Cl1 Cu6 141.79(10) . 2_666
K1 Cl1 Cu6 109.91(9) . 2_666
Cu14 Cl2 Cu5 71.13(8) . .
Cu14 Cl2 Cu3 70.85(7) . .
Cu5 Cl2 Cu3 75.02(7) . .
Cu14 Cl2 Cu11 76.54(8) . 2_666
Cu5 Cl2 Cu11 98.49(10) . 2_666
Cu3 Cl2 Cu11 147.12(11) . 2_666
Cu14 Cl2 K1 178.60(12) . .
Cu5 Cl2 K1 110.27(9) . .
Cu3 Cl2 K1 109.36(9) . .
Cu11 Cl2 K1 103.15(9) 2_666 .
Cu14 Cl2 Cu9 76.26(8) . 2_666
Cu5 Cl2 Cu9 147.30(11) . 2_666
Cu3 Cl2 Cu9 96.77(9) . 2_666
Cu11 Cl2 Cu9 71.09(7) 2_666 2_666
K1 Cl2 Cu9 102.34(9) . 2_666
Cu19 Cl3 K1 177.27(13) . .
Cl4 Cu19 Cl5 154.82(14) . .
Cl4 Cu19 Cl3 105.30(12) . .
Cl5 Cu19 Cl3 99.82(12) . .
Cl4 Cu19 K2 49.47(10) . .
Cl5 Cu19 K2 128.71(11) . .
Cl3 Cu19 K2 92.33(9) . .
Cu19 Cl4 K2 97.59(13) . .
Cu19 Cl4 K3 100.15(13) . .
K2 Cl4 K3 152.90(14) . .
Cu19 Cl5 Cu15 95.89(11) . .
Cu19 Cl5 Cu16 91.63(11) . .
Cu15 Cl5 Cu16 142.93(11) . .
O24A K2 O18 153.0(5) . .
O24A K2 O136 83.8(5) . .
O18 K2 O136 119.3(2) . .
O24A K2 O24B 16.1(6) . .
O18 K2 O24B 151.8(6) . .
O136 K2 O24B 88.9(6) . .
O24A K2 O101 90.7(5) . .
O18 K2 O101 67.2(2) . .
O136 K2 O101 116.4(2) . .
O24B K2 O101 102.1(6) . .
O24A K2 O103 88.3(5) . .
O18 K2 O103 68.1(2) . .
O136 K2 O103 171.9(2) . .
O24B K2 O103 83.8(5) . .
O101 K2 O103 62.2(2) . .
O24A K2 Cl4 117.5(5) . .
O18 K2 Cl4 79.75(17) . .
O136 K2 Cl4 87.6(2) . .
O24B K2 Cl4 102.6(6) . .
O101 K2 Cl4 145.60(18) . .
O103 K2 Cl4 97.32(17) . .
O24A K2 C103 75.0(5) . .
O18 K2 C103 87.2(3) . .
O136 K2 C103 98.1(3) . .
O24B K2 C103 89.3(6) . .
O101 K2 C103 22.5(2) . .
O103 K2 C103 78.4(3) . .
Cl4 K2 C103 166.9(2) . .
O24A K2 O135 122.6(5) . .
O18 K2 O135 77.93(19) . .
O136 K2 O135 41.5(2) . .
O24B K2 O135 130.3(5) . .
O101 K2 O135 98.90(19) . .
O103 K2 O135 145.3(2) . .
Cl4 K2 O135 82.73(15) . .
C103 K2 O135 93.7(3) . .
O24A K2 O282 20.4(8) . 1_554
O18 K2 O282 159.0(8) . 1_554
O136 K2 O282 65.0(8) . 1_554
O24B K2 O282 33.0(9) . 1_554
O101 K2 O282 92.2(8) . 1_554
O103 K2 O282 107.0(8) . 1_554
Cl4 K2 O282 121.2(7) . 1_554
C103 K2 O282 71.8(8) . 1_554
O135 K2 O282 102.3(8) . 1_554
O24A K2 C138 102.4(5) . .
O18 K2 C138 100.0(2) . .
O136 K2 C138 19.4(2) . .
O24B K2 C138 108.3(6) . .
O101 K2 C138 110.7(2) . .
O103 K2 C138 167.5(3) . .
Cl4 K2 C138 83.5(2) . .
C103 K2 C138 98.0(3) . .
O135 K2 C138 22.3(2) . .
O282 K2 C138 82.9(8) 1_554 .
O24A K2 Cu12 132.4(5) . .
O18 K2 Cu12 30.35(14) . .
O136 K2 Cu12 110.40(18) . .
O24B K2 Cu12 143.6(6) . .
O101 K2 Cu12 41.86(14) . .
O103 K2 Cu12 74.18(15) . .
Cl4 K2 Cu12 108.57(10) . .
C103 K2 Cu12 58.4(2) . .
O135 K2 Cu12 73.03(13) . .
O282 K2 Cu12 129.2(7) 1_554 .
C138 K2 Cu12 93.7(2) . .
O17 K3 O126 115.4(2) . .
O17 K3 O113 66.9(2) . .
O126 K3 O113 121.3(3) . .
O17 K3 Cl23 144.3(3) . .
O126 K3 Cl23 100.2(3) . .
O113 K3 Cl23 95.7(3) . .
O17 K3 O111 66.54(19) . .
O126 K3 O111 178.0(2) . .
O113 K3 O111 58.8(2) . .
Cl23 K3 O111 77.8(2) . .
O17 K3 Cl4 77.30(16) . .
O126 K3 Cl4 81.7(2) . .
O113 K3 Cl4 143.04(18) . .
Cl23 K3 Cl4 109.0(3) . .
O111 K3 Cl4 99.19(17) . .
O17 K3 O23 136.7(6) . .
O126 K3 O23 104.2(6) . .
O113 K3 O23 107.0(6) . .
Cl23 K3 O23 17.4(5) . .
O111 K3 O23 74.0(6) . .
Cl4 K3 O23 92.5(6) . .
O17 K3 C116 85.9(3) . .
O126 K3 C116 105.1(3) . .
O113 K3 C116 21.4(2) . .
Cl23 K3 C116 85.2(3) . .
O111 K3 C116 74.5(3) . .
Cl4 K3 C116 163.2(2) . .
O23 K3 C116 100.4(6) . .
O17 K3 C128 96.7(3) . .
O126 K3 C128 18.8(2) . .
O113 K3 C128 114.2(3) . .
Cl23 K3 C128 119.0(3) . .
O111 K3 C128 163.1(3) . .
Cl4 K3 C128 77.8(2) . .
O23 K3 C128 122.4(6) . .
C116 K3 C128 103.6(3) . .
O17 K3 Cu8 30.27(14) . .
O126 K3 Cu8 109.80(19) . .
O113 K3 Cu8 41.92(14) . .
Cl23 K3 Cu8 136.6(3) . .
O111 K3 Cu8 71.72(15) . .
Cl4 K3 Cu8 105.84(10) . .
O23 K3 Cu8 143.2(6) . .
C116 K3 Cu8 57.5(2) . .
C128 K3 Cu8 92.9(2) . .
O17 K3 Cu9 28.02(13) . .
O126 K3 Cu9 142.46(19) . .
O113 K3 Cu9 64.02(15) . .
Cl23 K3 Cu9 116.7(2) . .
O111 K3 Cu9 39.55(13) . .
Cl4 K3 Cu9 80.16(9) . .
O23 K3 Cu9 109.2(6) . .
C116 K3 Cu9 85.5(2) . .
C128 K3 Cu9 124.1(2) . .
Cu8 K3 Cu9 46.08(4) . .
Cu12 O1 Cu1 97.4(3) . .
Cu12 O1 Cu2 120.9(3) . .
Cu1 O1 Cu2 99.9(3) . .
Cu2 O2 Cu13 115.7(3) . .
Cu2 O2 Cu1 89.0(3) . .
Cu13 O2 Cu1 91.2(3) . .
Cu13 O3 Cu12 110.7(3) . .
Cu13 O3 Cu1 103.2(3) . .
Cu12 O3 Cu1 96.0(3) . .
Cu2 O4 Cu15 107.4(3) . .
Cu2 O4 Cu3 97.7(3) . .
Cu15 O4 Cu3 106.4(3) . .
Cu3 O5 Cu14 107.5(3) . .
Cu3 O5 Cu4 96.6(3) . .
Cu14 O5 Cu4 98.3(3) . .
Cu5 O6 Cu3 127.3(3) . .
Cu5 O6 Cu4 94.2(3) . .
Cu3 O6 Cu4 93.8(3) . .
C7 O7 Cu14 118.2(17) . .
C7 O7 Cu5 117.5(17) . .
Cu14 O7 Cu5 107.6(3) . .
C7 O7 Cu4 113.9(17) . .
Cu14 O7 Cu4 99.4(3) . .
Cu5 O7 Cu4 96.9(3) . .
Cu6 O8 Cu16 107.1(3) . .
Cu6 O8 Cu5 97.9(3) . .
Cu16 O8 Cu5 107.9(3) . .
Cu6 O9 Cu13 114.4(3) . 2_666
Cu6 O9 Cu7 88.0(3) . .
Cu13 O9 Cu7 90.9(3) 2_666 .
Cu7 O10 Cu8 96.7(3) . .
Cu7 O10 Cu6 101.3(3) . .
Cu8 O10 Cu6 120.7(3) . .
Cu13 O11 Cu8 110.0(3) 2_666 .
Cu13 O11 Cu7 105.9(3) 2_666 .
Cu8 O11 Cu7 95.7(3) . .
Cu17 O12 Cu9 104.4(3) . .
Cu17 O12 Cu8 108.1(3) . .
Cu9 O12 Cu8 95.6(3) . .
Cu14 O13 Cu9 119.8(3) 2_666 .
Cu14 O13 Cu10 94.9(3) 2_666 .
Cu9 O13 Cu10 97.0(3) . .
Cu11 O14 Cu9 122.8(3) . .
Cu11 O14 Cu10 92.6(3) . .
Cu9 O14 Cu10 92.0(3) . .
Cu14 O15 Cu11 118.5(3) 2_666 .
Cu14 O15 Cu10 95.2(3) 2_666 .
Cu11 O15 Cu10 97.7(3) . .
Cu18 O16 Cu11 105.3(3) . .
Cu18 O16 Cu12 106.9(3) . .
Cu11 O16 Cu12 96.0(3) . .
Cu8 O17 Cu9 100.5(3) . .
Cu8 O17 K3 103.6(3) . .
Cu9 O17 K3 110.3(3) . .
Cu12 O18 Cu11 100.8(3) . .
Cu12 O18 K2 103.6(3) . .
Cu11 O18 K2 109.9(3) . .
C19 O19 Cu2 109.7(11) . .
C19 O19 Cu3 114.7(11) . .
Cu2 O19 Cu3 98.4(3) . .
C20 O20 Cu5 111.4(10) . .
C20 O20 Cu6 115.8(11) . .
Cu5 O20 Cu6 98.3(3) . .
O282 O24A K2 111(2) 1_554 .
C101 N101 C107 110.3(9) . .
C101 N101 C104 108.5(10) . .
C107 N101 C104 111.3(9) . .
C101 N101 Cu18 109.8(7) . .
C107 N101 Cu18 103.9(7) . .
C104 N101 Cu18 113.0(7) . .
N101 C101 C102 118.4(10) . .
C103 C102 C101 118.7(10) . .
O102 C103 O101 118.9(11) . .
O102 C103 C102 121.3(11) . .
O101 C103 C102 119.8(11) . .
O102 C103 K2 88.7(7) . .
O101 C103 K2 60.9(6) . .
C102 C103 K2 118.7(7) . .
C103 O101 Cu18 130.6(7) . .
C103 O101 K2 96.6(7) . .
Cu18 O101 K2 113.9(3) . .
N101 C104 C105 118.1(10) . .
C104 C105 C106 114.6(9) . .
O103 C106 O104 125.9(11) . .
O103 C106 C105 119.4(11) . .
O104 C106 C105 114.7(10) . .
C106 O103 K2 141.6(6) . .
C106 O104 Cu10 121.8(7) . .
N101 C107 C108 109.2(9) . .
O106 C108 O105 125.9(13) . .
O106 C108 C107 116.5(11) . .
O105 C108 C107 117.6(11) . .
C108 O105 Cu18 113.7(8) . .
C111 N111 C114 106.6(10) . .
C111 N111 C117 111.0(9) . .
C114 N111 C117 110.7(9) . .
C111 N111 Cu17 113.4(7) . .
C114 N111 Cu17 111.0(7) . .
C117 N111 Cu17 104.2(7) . .
N111 C111 C112 116.1(9) . .
C113 C112 C111 114.3(10) . .
O111 C113 O112 124.5(10) . .
O111 C113 C112 121.3(11) . .
O112 C113 C112 114.1(10) . .
C113 O111 Cu17 111.4(7) . .
C113 O111 K3 136.5(6) . .
Cu17 O111 K3 99.6(3) . .
C113 O112 Cu10 121.8(7) . .
N111 C114 C115 117.6(10) . .
C114 C115 C116 118.3(10) . .
O114 C116 O113 120.7(11) . .
O114 C116 C115 119.4(11) . .
O113 C116 C115 119.9(11) . .
O114 C116 K3 93.1(8) . .
O113 C116 K3 58.5(6) . .
C115 C116 K3 118.4(8) . .
C116 O113 Cu17 128.8(7) . .
C116 O113 K3 100.0(7) . .
Cu17 O113 K3 114.1(3) . .
C116 O114 Cu7 121.0(8) . .
N111 C117 C118 112.8(9) . .
O116 C118 O115 126.4(12) . .
O116 C118 C117 119.8(10) . .
O115 C118 C117 113.6(11) . .
C118 O115 Cu17 116.0(8) . .
C118 O116 Cu4 135.8(8) . 1_565
C121 N121 C124 108.9(9) . .
C121 N121 C127 111.5(9) . .
C124 N121 C127 110.2(9) . .
C121 N121 Cu16 111.4(7) . .
C124 N121 Cu16 111.2(6) . .
C127 N121 Cu16 103.6(6) . .
N121 C121 C122 116.6(10) . .
C121 C122 C123 117.8(9) . .
O122 C123 O121 127.0(11) . .
O122 C123 C122 115.7(10) . .
O121 C123 C122 117.2(10) . .
C123 O121 Cu16 109.8(7) . .
C123 O122 Cu7 124.4(7) . .
C125 C124 N121 116.8(10) . .
C124 C125 C126 115.7(10) . .
O123 C126 O124 123.9(12) . .
O123 C126 C125 118.1(11) . .
O124 C126 C125 118.0(11) . .
C126 O123 Cu16 128.8(8) . .
C126 O123 Cu5 127.4(8) . .
Cu16 O123 Cu5 93.5(3) . .
C126 O124 Cu4 125.4(8) . .
N121 C127 C128 112.7(10) . .
O126 C128 O125 124.0(10) . .
O126 C128 C127 121.0(11) . .
O125 C128 C127 114.9(10) . .
O126 C128 K3 46.9(6) . .
O125 C128 K3 77.4(6) . .
C127 C128 K3 164.8(8) . .
C128 O125 Cu16 114.1(7) . .
C128 O126 K3 114.3(7) . .
C134 N131 C137 109.9(8) . .
C134 N131 C131 109.7(8) . .
C137 N131 C131 109.9(8) . .
C134 N131 Cu15 111.0(6) . .
C137 N131 Cu15 105.2(6) . .
C131 N131 Cu15 111.1(6) . .
C132 C131 N131 114.7(9) . .
C131 C132 C133 116.8(10) . .
O132 C133 O131 127.7(11) . .
O132 C133 C132 115.7(11) . .
O131 C133 C132 116.6(11) . .
C133 O131 Cu15 109.6(7) . .
C133 O132 Cu1 124.1(7) . .
N131 C134 C135 115.8(9) . .
C134 C135 C136 114.5(9) . .
O133 C136 O134 124.0(12) . .
O133 C136 C135 119.4(11) . .
O134 C136 C135 116.6(11) . .
C136 O133 Cu15 128.8(8) . .
C136 O133 Cu3 129.1(8) . .
Cu15 O133 Cu3 93.2(3) . .
C136 O134 Cu4 124.1(8) . .
N131 C137 C138 112.5(8) . .
O136 C138 O135 125.4(10) . .
O136 C138 C137 119.9(10) . .
O135 C138 C137 114.6(10) . .
O136 C138 K2 49.6(6) . .
O135 C138 K2 76.3(6) . .
C137 C138 K2 164.6(7) . .
C138 O135 Cu15 114.4(7) . .
C138 O135 K2 81.5(6) . .
Cu15 O135 K2 161.3(3) . .
C138 O136 K2 111.0(7) . .
C212 O211 O212 69(3) . .
C211 O212 O211 116(4) . .
C211 O212 C212 62(3) . .
O211 O212 C212 54(2) . .
O212 C211 C212 72(4) . .
O211 C212 C211 103(4) . .
O211 C212 O212 57(2) . .
C211 C212 O212 46(2) . .
O231 C231 C241 93(3) . .
O251 O241 C241 126(3) . .
O241 C241 C231 134(3) . .
O241 O251 C251 126(4) . .
O251 C251 C261 152(7) . .
C251 C261 O261 134(7) . .
O272 O271 C271 90(4) . .
O271 O272 C271 45(2) . .
O271 C271 O272 44(3) . .
O24A O282 C281 154(4) 1_556 .
O24A O282 K2 48(2) 1_556 1_556
C281 O282 K2 152(3) . 1_556

loop_
_geom_bond_atom_site_label_1
_geom_bond_atom_site_label_2
_geom_bond_distance
_geom_bond_site_symmetry_2
Cu1 O132 1.928(8) .
Cu1 O21 1.957(7) .
Cu1 O1 1.972(7) .
Cu1 O3 1.995(6) .
Cu1 O2 2.365(7) .
Cu1 Cu12 2.9517(18) .
Cu1 Cu2 3.0252(18) .
Cu2 O2 1.930(7) .
Cu2 O4 1.957(6) .
Cu2 O19 1.958(7) .
Cu2 O1 1.979(7) .
Cu2 Cl1 2.965(3) .
Cu2 Cu3 2.9652(18) .
Cu3 O6 1.951(7) .
Cu3 O19 1.959(6) .
Cu3 O5 1.975(7) .
Cu3 O4 1.980(6) .
Cu3 O133 2.410(7) .
Cu3 Cl2 2.860(3) .
Cu3 Cu4 3.0231(18) .
Cu4 O124 2.015(9) .
Cu4 O134 2.024(9) .
Cu4 O7 2.049(7) .
Cu4 O5 2.074(7) .
Cu4 O6 2.184(8) .
Cu4 O116 2.193(7) 1_545
Cu4 Cu5 3.0234(18) .
Cu5 O6 1.935(7) .
Cu5 O20 1.946(7) .
Cu5 O8 1.974(6) .
Cu5 O7 1.992(7) .
Cu5 O123 2.430(7) .
Cu5 Cl2 2.859(3) .
Cu5 Cu6 2.9674(18) .
Cu6 O9 1.920(7) .
Cu6 O8 1.961(6) .
Cu6 O20 1.976(7) .
Cu6 O10 1.997(7) .
Cu7 O122 1.939(7) .
Cu7 O10 1.968(7) .
Cu7 O22 1.973(9) .
Cu7 O11 1.997(7) .
Cu7 O114 2.417(9) .
Cu7 O9 2.459(7) .
Cu7 Cu8 2.9403(18) .
Cu8 O17 1.905(7) .
Cu8 O10 1.968(7) .
Cu8 O11 1.970(7) .
Cu8 O12 1.991(7) .
Cu8 Cu9 2.9441(18) .
Cu8 K3 3.673(3) .
Cu9 O17 1.923(6) .
Cu9 O14 1.930(7) .
Cu9 O12 1.983(7) .
Cu9 O13 2.010(7) .
Cu9 Cu10 3.0158(18) .
Cu9 K3 3.840(3) .
Cu10 O112 1.934(7) .
Cu10 O104 1.955(7) .
Cu10 O15 2.012(6) .
Cu10 O13 2.015(6) .
Cu10 O14 2.251(7) .
Cu10 Cu14 2.9357(18) 2_666
Cu10 Cu11 3.0199(18) .
Cu11 O14 1.913(7) .
Cu11 O18 1.919(6) .
Cu11 O16 1.979(6) .
Cu11 O15 1.998(6) .
Cu11 Cu12 2.9481(18) .
Cu11 K2 3.824(3) .
Cu12 O18 1.907(6) .
Cu12 O1 1.956(6) .
Cu12 O3 1.977(6) .
Cu12 O16 1.987(6) .
Cu12 Cl1 2.826(3) .
Cu12 K2 3.668(3) .
Cu13 O9 1.931(6) 2_666
Cu13 O2 1.945(7) .
Cu13 O11 1.950(7) 2_666
Cu13 O3 1.951(7) .
Cu13 Cl1 2.631(3) .
Cu14 O15 1.962(7) 2_666
Cu14 O7 1.968(7) .
Cu14 O13 1.970(7) 2_666
Cu14 O5 1.975(7) .
Cu14 Cl2 2.624(3) .
Cu14 Cu10 2.9357(18) 2_666
Cu15 O133 1.925(7) .
Cu15 O135 1.926(7) .
Cu15 O4 1.978(6) .
Cu15 N131 1.980(8) .
Cu15 O131 2.376(7) .
Cu15 Cl5 2.891(3) .
Cu16 O123 1.922(7) .
Cu16 O125 1.923(7) .
Cu16 O8 1.973(6) .
Cu16 N121 1.980(8) .
Cu16 O121 2.367(8) .
Cu16 Cl5 2.947(3) .
Cu17 O113 1.945(7) .
Cu17 O12 1.947(7) .
Cu17 O115 1.958(7) .
Cu17 N111 1.976(9) .
Cu17 O111 2.354(7) .
Cu17 Cl6 3.052(4) .
Cu18 O105 1.930(7) .
Cu18 O101 1.931(7) .
Cu18 O16 1.956(6) .
Cu18 N101 2.007(9) .
Cu18 Cl7 2.879(4) .
K1 Cl2 2.914(3) 2_666
K1 Cl2 2.914(3) .
K1 Cl1 2.969(3) .
K1 Cl1 2.969(3) 2_666
K1 Cl3 2.978(3) .
K1 Cl3 2.978(3) 2_666
Cl1 Cu8 2.835(3) 2_666
Cl1 Cu6 2.971(3) 2_666
Cl2 Cu11 2.864(3) 2_666
Cl2 Cu9 2.939(3) 2_666
Cl3 Cu19 2.457(3) .
Cu19 Cl4 2.171(4) .
Cu19 Cl5 2.218(3) .
Cu19 K2 3.957(3) .
Cl4 K2 3.034(4) .
Cl4 K3 3.107(5) .
K2 O24A 2.71(2) .
K2 O18 2.717(7) .
K2 O136 2.800(8) .
K2 O24B 2.90(3) .
K2 O101 2.918(8) .
K2 O103 2.956(8) .
K2 C103 3.317(12) .
K2 O135 3.369(8) .
K2 O282 3.39(5) 1_554
K2 C138 3.430(12) .
K3 O17 2.722(7) .
K3 O126 2.785(8) .
K3 O113 2.972(8) .
K3 Cl23 2.975(14) .
K3 O111 3.064(8) .
K3 O23 3.18(3) .
K3 C116 3.430(13) .
K3 C128 3.475(12) .
O7 C7 1.56(2) .
O9 Cu13 1.931(6) 2_666
O11 Cu13 1.950(7) 2_666
O13 Cu14 1.970(7) 2_666
O15 Cu14 1.962(7) 2_666
O19 C19 1.59(2) .
O20 C20 1.40(2) .
O24A O282 1.27(5) 1_554
N101 C101 1.453(14) .
N101 C107 1.467(14) .
N101 C104 1.481(14) .
C101 C102 1.488(16) .
C102 C103 1.481(15) .
C103 O102 1.223(13) .
C103 O101 1.279(12) .
C104 C105 1.507(15) .
C105 C106 1.529(15) .
C106 O103 1.248(12) .
C106 O104 1.262(12) .
C107 C108 1.525(17) .
C108 O106 1.230(14) .
C108 O105 1.243(12) .
N111 C111 1.480(14) .
N111 C114 1.486(13) .
N111 C117 1.505(14) .
C111 C112 1.527(15) .
C112 C113 1.518(14) .
C113 O111 1.241(12) .
C113 O112 1.289(13) .
C114 C115 1.490(16) .
C115 C116 1.509(15) .
C116 O114 1.237(13) .
C116 O113 1.274(13) .
C117 C118 1.514(16) .
C118 O116 1.223(13) .
C118 O115 1.272(12) .
O116 Cu4 2.193(7) 1_565
N121 C121 1.457(14) .
N121 C124 1.479(13) .
N121 C127 1.488(13) .
C121 C122 1.497(16) .
C122 C123 1.540(15) .
C123 O122 1.233(12) .
C123 O121 1.239(12) .
C124 C125 1.476(14) .
C125 C126 1.543(16) .
C126 O123 1.221(13) .
C126 O124 1.233(13) .
C127 C128 1.492(15) .
C128 O126 1.229(12) .
C128 O125 1.295(13) .
N131 C134 1.479(13) .
N131 C137 1.481(12) .
N131 C131 1.517(13) .
C131 C132 1.496(15) .
C132 C133 1.538(15) .
C133 O132 1.241(14) .
C133 O131 1.255(14) .
C134 C135 1.526(15) .
C135 C136 1.534(15) .
C136 O133 1.217(13) .
C136 O134 1.223(13) .
C137 C138 1.518(14) .
C138 O136 1.218(12) .
C138 O135 1.315(12) .
O201 C201 1.60(4) .
O211 C212 1.29(4) .
O211 O212 1.33(3) .
O212 C211 1.13(5) .
O212 C212 1.49(5) .
C211 C212 1.38(5) .
O221 C221 1.44(3) .
O231 C231 1.56(5) .
C231 C241 1.96(5) .
O241 O251 1.19(3) .
O241 C241 1.58(3) .
O251 C251 1.30(5) .
C251 C261 1.37(8) .
O261 C261 1.39(7) .
O271 O272 1.07(3) .
O271 C271 1.09(5) .
O272 C271 1.53(5) .
O282 O24A 1.27(5) 1_556
O282 C281 1.61(7) .
O282 K2 3.39(5) 1_556
O321 O321 1.68(5) 2_656
O341 O342 0.89(3) .

loop_
_geom_hbond_atom_site_label_D
_geom_hbond_atom_site_label_H
_geom_hbond_atom_site_label_A
_geom_hbond_distance_DH
_geom_hbond_distance_HA
_geom_hbond_distance_DA
_geom_hbond_angle_DHA
_geom_hbond_site_symmetry_A
O1 H1 O135 0.98 1.84 2.766(9) 157.3 .
O2 H2 Cl6 0.98 2.47 3.318(8) 144.9 2_666
O3 H3 Cl7 0.98 2.15 3.091(7) 160.3 .
O4 H4 Cl3 0.98 2.09 3.057(7) 170.1 .
O5 H5 O321 0.98 1.76 2.69(3) 157.7 2_656
O6 H6 Cl5 0.98 2.23 3.207(7) 173.0 .
O7 H7 O301 0.98 1.97 2.89(2) 154.6 .
O8 H8 Cl3 0.98 2.06 3.036(7) 171.1 .
O9 H9 Cl7 0.98 2.69 3.500(7) 140.0 2_666
O10 H10 O125 0.98 1.85 2.783(10) 157.5 .
O11 H11 Cl6 0.98 2.17 3.104(7) 158.6 .
O12 H12 O19 0.98 1.75 2.727(9) 172.7 2_666
O13 H13 O115 0.98 2.00 2.886(10) 149.1 .
O14 H14 Cl4 0.98 2.55 3.482(7) 159.1 .
O15 H15 O105 0.98 2.01 2.892(10) 147.9 .
O16 H16 O20 0.98 1.81 2.777(9) 170.7 2_666
O17 H17 Cl3 0.98 2.12 3.096(7) 175.9 .
O18 H18 Cl3 0.98 2.07 3.049(7) 173.7 .
O20 H20 O201 0.84(3) 1.98(4) 2.81(4) 173(6) .
